data_2212929
loop_
_publ_author_name
'Elsinghorst, Paul Wilhelm'
'Nieger, Martin'
'G\"utschow, Michael'

_publ_section_title
;
 6,9-Dichloro-1,2,3,4-tetrahydroacridine
;
_journal_coeditor_code HK2214
_journal_issue 4
_journal_name_full 'Acta Crystallographica Section E'
_journal_page_first o1818
_journal_page_last o1820
_journal_paper_doi 10.1107/S1600536807011701
_journal_volume 63
_journal_year 2007
_chemical_formula_iupac 'C13 H11 Cl2 N'
_chemical_formula_moiety 'C13 H11 Cl2 N'
_chemical_formula_sum 'C13 H11 Cl2 N'
_chemical_formula_weight 252.13
_chemical_melting_point 92
_chemical_name_systematic
;
6,9-Dichloro-1,2,3,4-tetrahydroacridine
;
_space_group_IT_number 2
_symmetry_cell_setting triclinic
_symmetry_space_group_name_Hall '-P 1'
_symmetry_space_group_name_H-M 'P -1'
_atom_sites_solution_hydrogens geom
_atom_sites_solution_primary direct
_atom_sites_solution_secondary difmap
_audit_creation_method SHELXL97
_cell_angle_alpha 108.603(5)
_cell_angle_beta 95.617(5)
_cell_angle_gamma 116.885(3)
_cell_formula_units_Z 2
_cell_length_a 8.4050(6)
_cell_length_b 9.0451(7)
_cell_length_c 9.0962(9)
_cell_measurement_reflns_used 1326
_cell_measurement_temperature 123(2)
_cell_measurement_theta_max 27.5
_cell_measurement_theta_min 1
_cell_volume 560.07(9)
_computing_cell_refinement 'DENZO-SMN (Otwinowski & Minor, 1997)'
_computing_data_collection 'COLLECT (Nonius, 1998)'
_computing_data_reduction DENZO-SMN
_computing_molecular_graphics
;
ORTEP-3 for Windows (Farrugia, 1997) and SHELXTL (Sheldrick,
2001)
;
_computing_publication_material SHELXL97
_computing_structure_refinement 'SHELXL97 (Sheldrick, 1997)'
_computing_structure_solution 'SHELXS97 (Sheldrick, 1997)'
_diffrn_ambient_temperature 123(2)
_diffrn_measured_fraction_theta_full 0.973
_diffrn_measured_fraction_theta_max 0.973
_diffrn_measurement_device_type 'Nonius KappaCCD area-detector'
_diffrn_measurement_method 'rotation in \f and \w (2\%)'
_diffrn_radiation_monochromator graphite
_diffrn_radiation_source 'fine-focus sealed tube'
_diffrn_radiation_type MoK\a
_diffrn_radiation_wavelength 0.71073
_diffrn_reflns_av_R_equivalents 0.0298
_diffrn_reflns_av_sigmaI/netI 0.0575
_diffrn_reflns_limit_h_max 6
_diffrn_reflns_limit_h_min -10
_diffrn_reflns_limit_k_max 10
_diffrn_reflns_limit_k_min -10
_diffrn_reflns_limit_l_max 10
_diffrn_reflns_limit_l_min -10
_diffrn_reflns_number 4104
_diffrn_reflns_theta_full 25.03
_diffrn_reflns_theta_max 25.03
_diffrn_reflns_theta_min 3.18
_exptl_absorpt_coefficient_mu 0.547
_exptl_absorpt_correction_type none
_exptl_crystal_colour orange
_exptl_crystal_density_diffrn 1.495
_exptl_crystal_density_method 'not measured'
_exptl_crystal_description block
_exptl_crystal_F_000 260
_exptl_crystal_size_max 0.30
_exptl_crystal_size_mid 0.15
_exptl_crystal_size_min 0.05
_refine_diff_density_max 0.272
_refine_diff_density_min -0.214
_refine_ls_extinction_method none
_refine_ls_goodness_of_fit_ref 0.980
_refine_ls_hydrogen_treatment constr
_refine_ls_matrix_type full
_refine_ls_number_parameters 145
_refine_ls_number_reflns 1913
_refine_ls_number_restraints 0
_refine_ls_restrained_S_all 0.980
_refine_ls_R_factor_all 0.0481
_refine_ls_R_factor_gt 0.0321
_refine_ls_shift/su_max 0.000
_refine_ls_shift/su_mean 0.000
_refine_ls_structure_factor_coef Fsqd
_refine_ls_weighting_details 'calc w = 1/[\s^2^(Fo^2^)+(0.0347P)^2^] where P=(Fo^2^+2Fc^2^)/3'
_refine_ls_weighting_scheme calc
_refine_ls_wR_factor_gt 0.0747
_refine_ls_wR_factor_ref 0.0794
_reflns_number_gt 1461
_reflns_number_total 1913
_reflns_threshold_expression I>2\s(I)
_cod_data_source_file hk2214.cif
_cod_data_source_block I
_cod_database_code 2212929
_cod_database_fobs_code 2212929

loop_
_symmetry_equiv_pos_as_xyz
'x, y, z'
'-x, -y, -z'

loop_
_atom_site_type_symbol
_atom_site_label
_atom_site_fract_x
_atom_site_fract_y
_atom_site_fract_z
_atom_site_U_iso_or_equiv
_atom_site_adp_type
_atom_site_calc_flag
_atom_site_refinement_flags
_atom_site_occupancy
C C1 0.3587(3) 0.4058(2) 0.1762(2) 0.0267(5) Uani d . 1
H H1A 0.4229 0.3414 0.1935 0.032 Uiso calc R 1
H H1B 0.4023 0.4531 0.0947 0.032 Uiso calc R 1
C C2 0.1494(3) 0.2722(3) 0.1116(2) 0.0343(5) Uani d . 1
H H2A 0.0865 0.3307 0.0777 0.041 Uiso calc R 1
H H2B 0.1230 0.1652 0.0153 0.041 Uiso calc R 1
C C3 0.0733(3) 0.2112(2) 0.2379(2) 0.0345(5) Uani d . 1
H H3A 0.1349 0.1510 0.2705 0.041 Uiso calc R 1
H H3B -0.0617 0.1215 0.1914 0.041 Uiso calc R 1
C C4 0.1048(3) 0.3706(2) 0.3862(2) 0.0307(5) Uani d . 1
H H4A 0.0037 0.3956 0.3650 0.037 Uiso calc R 1
H H4B 0.0949 0.3346 0.4784 0.037 Uiso calc R 1
C C4a 0.2888(3) 0.5437(2) 0.4353(2) 0.0231(5) Uani d . 1
N N5 0.3253(2) 0.67479(19) 0.57594(17) 0.0246(4) Uani d . 1
C C5a 0.4840(3) 0.8393(2) 0.6240(2) 0.0218(5) Uani d . 1
C C5 0.5197(3) 0.9786(2) 0.7731(2) 0.0248(5) Uani d . 1
H H5 0.4355 0.9557 0.8367 0.030 Uiso calc R 1
C C6 0.6754(3) 1.1458(2) 0.8248(2) 0.0235(5) Uani d . 1
Cl Cl6 0.71861(7) 1.31684(6) 1.00867(5) 0.03320(17) Uani d . 1
C C7 0.8037(3) 1.1857(2) 0.7345(2) 0.0261(5) Uani d . 1
H H7 0.9112 1.3034 0.7731 0.031 Uiso calc R 1
C C8 0.7716(3) 1.0529(2) 0.5904(2) 0.0262(5) Uani d . 1
H H8 0.8572 1.0791 0.5284 0.031 Uiso calc R 1
C C8a 0.6132(3) 0.8772(2) 0.5325(2) 0.0218(5) Uani d . 1
C C9 0.5683(3) 0.7286(2) 0.3856(2) 0.0240(5) Uani d . 1
Cl Cl9 0.72615(7) 0.76319(6) 0.27128(5) 0.03354(17) Uani d . 1
C C9a 0.4097(3) 0.5630(2) 0.3336(2) 0.0218(5) Uani d . 1

loop_
_atom_site_aniso_label
_atom_site_aniso_U_11
_atom_site_aniso_U_22
_atom_site_aniso_U_33
_atom_site_aniso_U_12
_atom_site_aniso_U_13
_atom_site_aniso_U_23
C1 0.0261(13) 0.0266(11) 0.0279(10) 0.0134(10) 0.0098(9) 0.0113(9)
C2 0.0323(15) 0.0265(11) 0.0306(11) 0.0097(11) 0.0068(10) 0.0048(9)
C3 0.0281(14) 0.0245(11) 0.0405(12) 0.0078(11) 0.0086(10) 0.0102(9)
C4 0.0267(14) 0.0256(11) 0.0308(11) 0.0070(10) 0.0086(9) 0.0108(9)
C4a 0.0209(12) 0.0260(10) 0.0254(10) 0.0118(10) 0.0070(9) 0.0141(9)
N5 0.0214(11) 0.0244(9) 0.0251(8) 0.0081(8) 0.0075(7) 0.0119(7)
C5a 0.0187(12) 0.0243(10) 0.0247(10) 0.0103(9) 0.0047(9) 0.0141(8)
C5 0.0235(13) 0.0279(10) 0.0238(10) 0.0118(10) 0.0076(9) 0.0133(8)
C6 0.0218(12) 0.0250(10) 0.0232(10) 0.0125(10) 0.0028(9) 0.0095(8)
Cl6 0.0329(4) 0.0261(3) 0.0299(3) 0.0115(3) 0.0065(2) 0.0051(2)
C7 0.0187(12) 0.0236(10) 0.0307(11) 0.0065(10) 0.0020(9) 0.0130(9)
C8 0.0201(12) 0.0311(11) 0.0303(10) 0.0111(10) 0.0095(9) 0.0182(9)
C8a 0.0185(12) 0.0227(10) 0.0238(10) 0.0085(9) 0.0033(9) 0.0130(8)
C9 0.0226(12) 0.0323(11) 0.0262(10) 0.0164(10) 0.0113(9) 0.0177(9)
Cl9 0.0257(3) 0.0362(3) 0.0321(3) 0.0107(3) 0.0148(2) 0.0122(2)
C9a 0.0215(12) 0.0247(10) 0.0223(9) 0.0119(10) 0.0063(9) 0.0128(8)

loop_
_atom_type_symbol
_atom_type_description
_atom_type_scat_dispersion_real
_atom_type_scat_dispersion_imag
_atom_type_scat_source
C C 0.0033 0.0016 'International Tables Vol C Tables 4.2.6.8 and 6.1.1.4'
H H 0.0000 0.0000 'International Tables Vol C Tables 4.2.6.8 and 6.1.1.4'
N N 0.0061 0.0033 'International Tables Vol C Tables 4.2.6.8 and 6.1.1.4'
Cl Cl 0.1484 0.1585 'International Tables Vol C Tables 4.2.6.8 and 6.1.1.4'

loop_
_geom_angle_atom_site_label_1
_geom_angle_atom_site_label_2
_geom_angle_atom_site_label_3
_geom_angle
_geom_angle_publ_flag
C9a C1 C2 111.88(17) y
C9a C1 H1A 109.2 ?
C2 C1 H1A 109.2 ?
C9a C1 H1B 109.2 ?
C2 C1 H1B 109.2 ?
H1A C1 H1B 107.9 ?
C3 C2 C1 111.18(16) y
C3 C2 H2A 109.4 ?
C1 C2 H2A 109.4 ?
C3 C2 H2B 109.4 ?
C1 C2 H2B 109.4 ?
H2A C2 H2B 108.0 ?
C2 C3 C4 111.34(15) y
C2 C3 H3A 109.4 ?
C4 C3 H3A 109.4 ?
C2 C3 H3B 109.4 ?
C4 C3 H3B 109.4 ?
H3A C3 H3B 108.0 ?
C4a C4 C3 115.26(17) y
C4a C4 H4A 108.5 ?
C3 C4 H4A 108.5 ?
C4a C4 H4B 108.5 ?
C3 C4 H4B 108.5 ?
H4A C4 H4B 107.5 ?
N5 C4a C9a 123.74(17) ?
N5 C4a C4 114.87(17) ?
C9a C4a C4 121.37(16) y
C4a N5 C5a 118.32(17) ?
N5 C5a C5 117.69(17) ?
N5 C5a C8a 123.46(17) ?
C5 C5a C8a 118.84(17) ?
C6 C5 C5a 119.65(18) ?
C6 C5 H5 120.2 ?
C5a C5 H5 120.2 ?
C5 C6 C7 122.07(17) ?
C5 C6 Cl6 119.40(16) ?
C7 C6 Cl6 118.52(15) ?
C8 C7 C6 119.07(18) ?
C8 C7 H7 120.5 ?
C6 C7 H7 120.5 ?
C7 C8 C8a 120.95(19) ?
C7 C8 H8 119.5 ?
C8a C8 H8 119.5 ?
C8 C8a C5a 119.40(17) ?
C8 C8a C9 125.42(19) ?
C5a C8a C9 115.18(17) ?
C9a C9 C8a 122.65(18) ?
C9a C9 Cl9 119.78(15) ?
C8a C9 Cl9 117.57(15) ?
C9 C9a C4a 116.59(17) ?
C9 C9a C1 123.07(18) ?
C4a C9a C1 120.34(17) y

loop_
_geom_bond_atom_site_label_1
_geom_bond_atom_site_label_2
_geom_bond_distance
_geom_bond_publ_flag
C1 C9a 1.511(2) y
C1 C2 1.524(3) y
C1 H1A 0.9900 ?
C1 H1B 0.9900 ?
C2 C3 1.504(3) y
C2 H2A 0.9900 ?
C2 H2B 0.9900 ?
C3 C4 1.521(2) y
C3 H3A 0.9900 ?
C3 H3B 0.9900 ?
C4 C4a 1.507(3) y
C4 H4A 0.9900 ?
C4 H4B 0.9900 ?
C4a N5 1.327(2) ?
C4a C9a 1.431(3) y
N5 C5a 1.363(2) ?
C5a C5 1.416(2) ?
C5a C8a 1.419(3) ?
C5 C6 1.363(3) ?
C5 H5 0.9500 ?
C6 C7 1.406(3) ?
C6 Cl6 1.7449(19) ?
C7 C8 1.366(3) ?
C7 H7 0.9500 ?
C8 C8a 1.410(3) ?
C8 H8 0.9500 ?
C8a C9 1.426(2) ?
C9 C9a 1.365(2) ?
C9 Cl9 1.744(2) ?

loop_
_geom_torsion_atom_site_label_1
_geom_torsion_atom_site_label_2
_geom_torsion_atom_site_label_3
_geom_torsion_atom_site_label_4
_geom_torsion
_geom_torsion_publ_flag
C9a C1 C2 C3 -53.1(2) y
C1 C2 C3 C4 61.0(2) y
C2 C3 C4 C4a -38.5(2) y
C3 C4 C4a N5 -171.80(15) ?
C3 C4 C4a C9a 9.8(3) y
C9a C4a N5 C5a 2.3(3) ?
C4 C4a N5 C5a -176.06(15) ?
C4a N5 C5a C5 179.05(15) ?
C4a N5 C5a C8a -0.7(3) ?
N5 C5a C5 C6 -179.23(16) ?
C8a C5a C5 C6 0.6(3) ?
C5a C5 C6 C7 0.1(3) ?
C5a C5 C6 Cl6 -179.97(13) ?
C5 C6 C7 C8 -0.1(3) ?
Cl6 C6 C7 C8 179.92(13) ?
C6 C7 C8 C8a -0.5(3) ?
C7 C8 C8a C5a 1.1(3) ?
C7 C8 C8a C9 -178.94(17) ?
N5 C5a C8a C8 178.66(16) ?
C5 C5a C8a C8 -1.1(3) ?
N5 C5a C8a C9 -1.3(3) ?
C5 C5a C8a C9 178.91(14) ?
C8 C8a C9 C9a -178.02(17) ?
C5a C8a C9 C9a 2.0(3) ?
C8 C8a C9 Cl9 2.6(2) ?
C5a C8a C9 Cl9 -177.41(13) ?
C8a C9 C9a C4a -0.6(3) ?
Cl9 C9 C9a C4a 178.74(13) ?
C8a C9 C9a C1 178.59(16) ?
Cl9 C9 C9a C1 -2.0(2) ?
N5 C4a C9a C9 -1.6(3) ?
C4 C4a C9a C9 176.60(16) ?
N5 C4a C9a C1 179.13(16) ?
C4 C4a C9a C1 -2.6(3) y
C2 C1 C9a C9 -155.22(17) ?
C2 C1 C9a C4a 24.0(2) y

loop_
_cod_related_entry_id
_cod_related_entry_database
_cod_related_entry_code
1 ChemSpider 190432
